data_4065118
loop_
_publ_author_name
'Uhl, Werner'
'Kovert, Dirk'
'Zemke, Sarina'
'Hepp, Alexander'

_publ_section_exptl_refinement
;
The weak completeness of X-ray data is a well-known phenomenon for these 
X-ray machines and particularly distinct for copper radiation. It has 
already been discussed in the respective internet forum. The problematic
measurements were partially carried out with copper radiation. The 
completeness in such measurements is generally even lower than those with
Mo radiation, particularly when the crystal symmetry (redundancy within 
the measurement) is low (triclinic in our case). Furthermore, the problem 
is aggravated when the measurement is carried out to angles in 2 theta 
well above the required minimum of 135 degrees. We always carry our Cu 
measurements to the physical maximum of 150&#x00B0;. When tested, our data 
showed a substantial increase in completeness when reduced to the 
required minimum in 2 theta. Since we are primarily interested in maximum 
crystallographic information, we used the complete measurement for the 
structure determination. 
;
_publ_section_title
;
 Unexpected Formation of Ga4C2H4Heteroadamantane Cages by the Reaction of
 Carbon-Bridged Bis(dichlorogallium) Compounds withtert-Butyllithium
;
_journal_issue 17
_journal_name_full Organometallics
_journal_page_first 4736
_journal_paper_doi 10.1021/om200573g
_journal_volume 30
_journal_year 2011
_chemical_formula_sum 'C23 H44 Ga2 Si'
_chemical_formula_weight 488.11
_space_group_IT_number 2
_symmetry_cell_setting triclinic
_symmetry_space_group_name_Hall '-P 1'
_symmetry_space_group_name_H-M 'P -1'
_atom_sites_solution_hydrogens geom
_atom_sites_solution_primary direct
_atom_sites_solution_secondary difmap
_audit_creation_method SHELXL-97
_cell_angle_alpha 100.828(3)
_cell_angle_beta 94.157(3)
_cell_angle_gamma 113.083(2)
_cell_formula_units_Z 2
_cell_length_a 9.1479(13)
_cell_length_b 9.2924(13)
_cell_length_c 17.122(3)
_cell_measurement_reflns_used 5448
_cell_measurement_temperature 153(2)
_cell_measurement_theta_max 30.539
_cell_measurement_theta_min 2.452
_cell_volume 1297.8(3)
_computing_cell_refinement 'Bruker SAINT+'
_computing_data_collection 'Bruker SMART'
_computing_data_reduction 'Bruker SHELXTL'
_computing_molecular_graphics 'Bruker SHELXTL'
_computing_publication_material 'Bruker SHELXTL'
_computing_structure_refinement 'SHELXL-97 (Sheldrick, 1997)'
_computing_structure_solution 'SHELXS-97 (Sheldrick, 1990)'
_diffrn_ambient_temperature 153(2)
_diffrn_measured_fraction_theta_full 0.909
_diffrn_measured_fraction_theta_max 0.909
_diffrn_measurement_device_type 'CCD area detector'
_diffrn_measurement_method 'omega scans'
_diffrn_radiation_monochromator graphite
_diffrn_radiation_source 'rotating anode'
_diffrn_radiation_type MoK\a
_diffrn_radiation_wavelength 0.71073
_diffrn_reflns_av_R_equivalents 0.0264
_diffrn_reflns_av_sigmaI/netI 0.0442
_diffrn_reflns_limit_h_max 13
_diffrn_reflns_limit_h_min -13
_diffrn_reflns_limit_k_max 13
_diffrn_reflns_limit_k_min -13
_diffrn_reflns_limit_l_max 25
_diffrn_reflns_limit_l_min -25
_diffrn_reflns_number 15943
_diffrn_reflns_theta_full 31.80
_diffrn_reflns_theta_max 31.80
_diffrn_reflns_theta_min 2.45
_exptl_absorpt_coefficient_mu 2.127
_exptl_absorpt_correction_T_max 0.4160
_exptl_absorpt_correction_T_min 0.4160
_exptl_absorpt_correction_type empirical
_exptl_absorpt_process_details SADABS
_exptl_crystal_colour colourless
_exptl_crystal_density_diffrn 1.249
_exptl_crystal_density_method 'not measured'
_exptl_crystal_description block
_exptl_crystal_F_000 516
_exptl_crystal_size_max 0.50
_exptl_crystal_size_mid 0.50
_exptl_crystal_size_min 0.50
_refine_diff_density_max 1.572
_refine_diff_density_min -2.445
_refine_diff_density_rms 0.081
_refine_ls_extinction_method none
_refine_ls_goodness_of_fit_ref 1.060
_refine_ls_hydrogen_treatment constr
_refine_ls_matrix_type full
_refine_ls_number_parameters 291
_refine_ls_number_reflns 8063
_refine_ls_number_restraints 215
_refine_ls_restrained_S_all 1.063
_refine_ls_R_factor_all 0.0673
_refine_ls_R_factor_gt 0.0432
_refine_ls_shift/su_max 0.006
_refine_ls_shift/su_mean 0.001
_refine_ls_structure_factor_coef Fsqd
_refine_ls_weighting_details 'calc w=1/[\s^2^(Fo^2^)+(0.0257P)^2^+1.4726P] where P=(Fo^2^+2Fc^2^)/3'
_refine_ls_weighting_scheme calc
_refine_ls_wR_factor_gt 0.0887
_refine_ls_wR_factor_ref 0.0985
_reflns_number_gt 5977
_reflns_number_total 8063
_reflns_threshold_expression >2sigma(I)
_cod_data_source_file om200573g_si_002.cif
_cod_data_source_block sad
_cod_depositor_comments
;
The following automatic conversions were performed:

'_symmetry_cell_setting' value 'Triclinic' changed to 'triclinic'
according to /home/saulius/struct/CIF-dictionaries/cif_core.dic
dictionary named 'cif_core.dic' version 2.4.1 from 2010-06-29.

Automatic conversion script
Id: cif_fix_values 1715 2011-07-08 13:25:40Z adriana 
;
_cod_original_cell_volume 1297.7(3)
_cod_original_sg_symbol_H-M 'P-1   '
_cod_database_code 4065118

loop_
_symmetry_equiv_pos_as_xyz
'x, y, z'
'-x, -y, -z'

loop_
_atom_site_label
_atom_site_type_symbol
_atom_site_fract_x
_atom_site_fract_y
_atom_site_fract_z
_atom_site_U_iso_or_equiv
_atom_site_adp_type
_atom_site_occupancy
_atom_site_symmetry_multiplicity
_atom_site_calc_flag
_atom_site_refinement_flags
_atom_site_disorder_assembly
_atom_site_disorder_group
Ga1 Ga 0.40174(3) 0.75575(3) 0.784268(17) 0.02616(7) Uani 1 1 d D . .
C111 C 0.2249(3) 0.7454(3) 0.70652(16) 0.0348(6) Uani 1 1 d D A .
H11A H 0.1724 0.6375 0.6739 0.042 Uiso 1 1 calc R . .
H11B H 0.1475 0.7661 0.7363 0.042 Uiso 1 1 calc R . .
C112 C 0.2718(4) 0.8603(4) 0.65060(17) 0.0433(7) Uani 1 1 d D . .
H11C H 0.3149 0.9688 0.6826 0.052 Uiso 1 1 calc R A .
H11D H 0.3557 0.8465 0.6238 0.052 Uiso 1 1 calc R . .
C113 C 0.1343(5) 0.8371(5) 0.5875(2) 0.0672(11) Uani 1 1 d D A .
H11E H 0.0904 0.7290 0.5549 0.081 Uiso 1 1 calc R . .
H11F H 0.1734 0.9116 0.5539 0.081 Uiso 1 1 calc R . .
H11G H 0.0519 0.8560 0.6136 0.081 Uiso 1 1 calc R . .
C121 C 0.3327(13) 0.6731(14) 0.8791(6) 0.036(2) Uani 0.546(7) 1 d PDU A 1
H12A H 0.4042 0.6289 0.8972 0.043 Uiso 0.546(7) 1 calc PR A 1
H12B H 0.3419 0.7612 0.9216 0.043 Uiso 0.546(7) 1 calc PR A 1
C122 C 0.1609(7) 0.5446(9) 0.8637(4) 0.0447(16) Uani 0.546(7) 1 d PDU A 1
H12C H 0.0898 0.5864 0.8425 0.054 Uiso 0.546(7) 1 calc PR A 1
H12D H 0.1531 0.4534 0.8235 0.054 Uiso 0.546(7) 1 calc PR A 1
C123 C 0.1063(7) 0.4898(7) 0.9380(4) 0.0538(18) Uani 0.546(7) 1 d PDU A 1
H12E H -0.0004 0.4052 0.9241 0.065 Uiso 0.546(7) 1 calc PR A 1
H12F H 0.1060 0.5786 0.9770 0.065 Uiso 0.546(7) 1 calc PR A 1
H12G H 0.1785 0.4505 0.9604 0.065 Uiso 0.546(7) 1 calc PR A 1
C12A C 0.3621(14) 0.7116(17) 0.8916(7) 0.030(2) Uani 0.454(7) 1 d PDU A 2
H12H H 0.4109 0.6410 0.9018 0.036 Uiso 0.454(7) 1 calc PR A 2
H12I H 0.4164 0.8111 0.9315 0.036 Uiso 0.454(7) 1 calc PR A 2
C12B C 0.1872(7) 0.6372(8) 0.9037(4) 0.0382(16) Uani 0.454(7) 1 d PDU A 2
H12J H 0.1842 0.6329 0.9592 0.046 Uiso 0.454(7) 1 calc PR A 2
H12K H 0.1362 0.7053 0.8923 0.046 Uiso 0.454(7) 1 calc PR A 2
C12C C 0.0932(9) 0.4703(9) 0.8514(5) 0.054(2) Uani 0.454(7) 1 d PDU A 2
H12L H -0.0168 0.4318 0.8600 0.065 Uiso 0.454(7) 1 calc PR A 2
H12M H 0.1391 0.3996 0.8650 0.065 Uiso 0.454(7) 1 calc PR A 2
H12N H 0.0974 0.4731 0.7958 0.065 Uiso 0.454(7) 1 calc PR A 2
Ga2 Ga 0.64917(4) 1.05474(4) 0.73463(2) 0.04587(11) Uani 1 1 d D . .
C211 C 0.5957(3) 1.2138(3) 0.80690(18) 0.0364(6) Uani 1 1 d D A .
H21A H 0.6930 1.2897 0.8420 0.044 Uiso 1 1 calc R . .
H21B H 0.5619 1.2720 0.7742 0.044 Uiso 1 1 calc R . .
C212 C 0.4675(3) 1.1527(3) 0.85930(18) 0.0361(6) Uani 1 1 d D . .
H21C H 0.3701 1.0739 0.8253 0.043 Uiso 1 1 calc R A .
H21D H 0.5027 1.1001 0.8950 0.043 Uiso 1 1 calc R . .
C213 C 0.4310(4) 1.2845(3) 0.90907(17) 0.0387(6) Uani 1 1 d D A .
H21E H 0.5275 1.3631 0.9439 0.046 Uiso 1 1 calc R . .
H21F H 0.3507 1.2385 0.9410 0.046 Uiso 1 1 calc R . .
H21G H 0.3920 1.3352 0.8738 0.046 Uiso 1 1 calc R . .
C221 C 0.6907(6) 1.0799(5) 0.6202(3) 0.0387(13) Uani 0.606(7) 1 d PDU A 3
H22A H 0.7983 1.0907 0.6157 0.046 Uiso 0.606(7) 1 calc PR A 3
H22B H 0.6183 0.9831 0.5823 0.046 Uiso 0.606(7) 1 calc PR A 3
C222 C 0.6708(8) 1.2230(7) 0.5968(4) 0.0454(15) Uani 0.606(7) 1 d PDU A 3
H22C H 0.6701 1.2124 0.5399 0.055 Uiso 0.606(7) 1 calc PR A 3
H22D H 0.5688 1.2210 0.6080 0.055 Uiso 0.606(7) 1 calc PR A 3
C223 C 0.8026(8) 1.3825(7) 0.6411(4) 0.0610(18) Uani 0.606(7) 1 d PDU A 3
H22E H 0.8019 1.3952 0.6980 0.073 Uiso 0.606(7) 1 calc PR A 3
H22F H 0.7850 1.4679 0.6241 0.073 Uiso 0.606(7) 1 calc PR A 3
H22G H 0.9048 1.3859 0.6295 0.073 Uiso 0.606(7) 1 calc PR A 3
C22A C 0.7999(9) 1.1451(9) 0.6643(5) 0.041(2) Uani 0.394(7) 1 d PDU A 4
H22H H 0.9074 1.1761 0.6909 0.049 Uiso 0.394(7) 1 calc PR A 4
H22I H 0.7805 1.0637 0.6162 0.049 Uiso 0.394(7) 1 calc PR A 4
C22B C 0.7875(9) 1.2904(10) 0.6412(5) 0.046(2) Uani 0.394(7) 1 d PDU A 4
H22J H 0.8000 1.3691 0.6893 0.055 Uiso 0.394(7) 1 calc PR A 4
H22K H 0.8739 1.3377 0.6126 0.055 Uiso 0.394(7) 1 calc PR A 4
C22C C 0.6313(3) 1.2495(7) 0.5899(5) 0.062(3) Uani 0.394(7) 1 d PDU A 4
H22L H 0.6333 1.2011 0.5355 0.074 Uiso 0.394(7) 1 calc PR A 4
H22M H 0.6150 1.3458 0.5909 0.074 Uiso 0.394(7) 1 calc PR A 4
H22N H 0.5451 1.1754 0.6102 0.074 Uiso 0.394(7) 1 calc PR A 4
Si1 Si 0.78714(8) 0.89158(8) 0.84619(5) 0.03789(18) Uani 1 1 d R . .
C11 C 0.98846(13) 1.0001(2) 0.81841(7) 0.0689(12) Uani 1 1 d R A .
H11H H 0.9931 0.9464 0.7656 0.083 Uiso 1 1 calc R . .
H11I H 1.0710 1.0011 0.8567 0.083 Uiso 1 1 calc R . .
H11J H 1.0048 1.1087 0.8186 0.083 Uiso 1 1 calc R . .
C12 C 0.7856(4) 0.7030(4) 0.8715(2) 0.0528(9) Uani 1 1 d . A .
H12O H 0.6859 0.6468 0.8891 0.063 Uiso 1 1 calc R . .
H12P H 0.8737 0.7306 0.9137 0.063 Uiso 1 1 calc R . .
H12Q H 0.7964 0.6353 0.8246 0.063 Uiso 1 1 calc R . .
C13 C 0.7736(4) 1.0201(4) 0.9407(2) 0.0524(8) Uani 1 1 d . A .
H13A H 0.7798 1.1205 0.9308 0.063 Uiso 1 1 calc R . .
H13B H 0.8609 1.0402 0.9819 0.063 Uiso 1 1 calc R . .
H13C H 0.6730 0.9658 0.9581 0.063 Uiso 1 1 calc R . .
C1 C 0.6271(3) 0.8498(3) 0.76070(16) 0.0295(5) Uani 1 1 d . A .
C2 C 0.6420(3) 0.7332(3) 0.68512(18) 0.0369(6) Uani 1 1 d . . .
H2A H 0.6680 0.7891 0.6428 0.044 Uiso 1 1 calc R A .
H2B H 0.7292 0.7052 0.6993 0.044 Uiso 1 1 calc R . .
C3 C 0.4910(3) 0.5808(3) 0.65387(17) 0.0327(5) Uani 1 1 d . A .
C4 C 0.4307(3) 0.4732(3) 0.70249(18) 0.0339(6) Uani 1 1 d . . .
H4 H 0.4867 0.4944 0.7552 0.041 Uiso 1 1 calc R A .
C5 C 0.2892(3) 0.3352(3) 0.6743(2) 0.0419(7) Uani 1 1 d . A .
H5 H 0.2485 0.2627 0.7079 0.050 Uiso 1 1 calc R . .
C6 C 0.2075(4) 0.3031(4) 0.5977(2) 0.0524(8) Uani 1 1 d . . .
H6 H 0.1108 0.2085 0.5785 0.063 Uiso 1 1 calc R A .
C7 C 0.2660(4) 0.4081(4) 0.5493(2) 0.0533(8) Uani 1 1 d . A .
H7 H 0.2097 0.3861 0.4965 0.064 Uiso 1 1 calc R . .
C8 C 0.4066(4) 0.5455(4) 0.57715(18) 0.0427(7) Uani 1 1 d . . .
H8 H 0.4462 0.6172 0.5431 0.051 Uiso 1 1 calc R A .

loop_
_atom_site_aniso_label
_atom_site_aniso_U_11
_atom_site_aniso_U_22
_atom_site_aniso_U_33
_atom_site_aniso_U_23
_atom_site_aniso_U_13
_atom_site_aniso_U_12
Ga1 0.02167(12) 0.02222(13) 0.03808(15) 0.01068(11) 0.01014(10) 0.01019(10)
C111 0.0300(12) 0.0335(13) 0.0422(15) 0.0033(11) 0.0055(11) 0.0170(11)
C112 0.0548(18) 0.0445(16) 0.0378(15) 0.0093(13) 0.0050(13) 0.0285(14)
C113 0.088(3) 0.083(3) 0.0443(19) 0.0117(19) -0.0015(19) 0.053(2)
C121 0.037(4) 0.023(5) 0.046(5) 0.014(4) 0.011(3) 0.008(3)
C122 0.030(3) 0.051(4) 0.045(4) 0.018(3) 0.008(3) 0.005(3)
C123 0.050(3) 0.043(3) 0.055(4) 0.015(3) 0.022(3) 0.002(3)
C12A 0.030(4) 0.020(6) 0.037(4) 0.009(4) 0.013(3) 0.005(3)
C12B 0.039(3) 0.031(3) 0.041(4) 0.008(3) 0.021(3) 0.008(3)
C12C 0.032(4) 0.038(4) 0.080(6) 0.010(4) 0.020(4) 0.003(3)
Ga2 0.0507(2) 0.02817(16) 0.0803(3) 0.02966(16) 0.04484(18) 0.02514(14)
C211 0.0353(13) 0.0226(12) 0.0584(18) 0.0157(12) 0.0148(12) 0.0154(10)
C212 0.0317(13) 0.0260(12) 0.0538(17) 0.0114(12) 0.0123(12) 0.0136(10)
C213 0.0454(16) 0.0348(14) 0.0394(15) 0.0060(12) 0.0077(12) 0.0214(12)
C221 0.044(3) 0.029(2) 0.044(3) 0.010(2) 0.020(2) 0.013(2)
C222 0.060(4) 0.052(3) 0.042(3) 0.030(3) 0.021(3) 0.031(3)
C223 0.079(4) 0.033(3) 0.078(4) 0.024(3) 0.043(3) 0.020(3)
C22A 0.040(4) 0.043(4) 0.048(5) 0.025(4) 0.019(4) 0.018(3)
C22B 0.056(5) 0.029(4) 0.052(5) 0.021(4) 0.021(4) 0.010(3)
C22C 0.100(8) 0.075(7) 0.044(5) 0.036(5) 0.020(5) 0.060(7)
Si1 0.0224(3) 0.0209(3) 0.0651(5) -0.0004(3) 0.0026(3) 0.0090(3)
C11 0.0261(15) 0.0423(18) 0.120(3) -0.002(2) 0.0147(18) 0.0051(13)
C12 0.0426(16) 0.0356(15) 0.077(2) 0.0032(15) -0.0154(16) 0.0220(13)
C13 0.0530(19) 0.0410(17) 0.060(2) -0.0025(15) -0.0065(16) 0.0253(15)
C1 0.0247(11) 0.0175(10) 0.0490(15) 0.0080(10) 0.0131(10) 0.0103(9)
C2 0.0355(13) 0.0274(12) 0.0526(17) 0.0106(12) 0.0211(12) 0.0152(11)
C3 0.0337(13) 0.0253(11) 0.0454(15) 0.0065(11) 0.0153(11) 0.0179(10)
C4 0.0345(13) 0.0251(12) 0.0477(16) 0.0091(11) 0.0115(11) 0.0171(10)
C5 0.0374(14) 0.0262(13) 0.063(2) 0.0094(13) 0.0151(14) 0.0131(11)
C6 0.0380(16) 0.0419(17) 0.063(2) -0.0087(15) 0.0066(15) 0.0119(13)
C7 0.0521(19) 0.061(2) 0.0395(17) -0.0056(15) 0.0041(14) 0.0242(16)
C8 0.0542(18) 0.0439(16) 0.0385(15) 0.0080(13) 0.0181(13) 0.0279(14)

loop_
_atom_type_symbol
_atom_type_description
_atom_type_scat_dispersion_real
_atom_type_scat_dispersion_imag
_atom_type_scat_source
C C 0.0033 0.0016 'International Tables Vol C Tables 4.2.6.8 and 6.1.1.4'
H H 0.0000 0.0000 'International Tables Vol C Tables 4.2.6.8 and 6.1.1.4'
Si Si 0.0817 0.0704 'International Tables Vol C Tables 4.2.6.8 and 6.1.1.4'
Ga Ga 0.2307 1.6083 'International Tables Vol C Tables 4.2.6.8 and 6.1.1.4'

loop_
_geom_angle_atom_site_label_1
_geom_angle_atom_site_label_2
_geom_angle_atom_site_label_3
_geom_angle
C121 Ga1 C111 114.4(4)
C121 Ga1 C12A 10.6(5)
C111 Ga1 C12A 120.3(4)
C121 Ga1 C1 127.1(4)
C111 Ga1 C1 118.40(11)
C12A Ga1 C1 120.4(4)
C112 C111 Ga1 116.57(19)
C112 C111 H11A 108.1
Ga1 C111 H11A 108.1
C112 C111 H11B 108.1
Ga1 C111 H11B 108.1
H11A C111 H11B 107.3
C113 C112 C111 114.3(3)
C113 C112 H11C 108.7
C111 C112 H11C 108.7
C113 C112 H11D 108.7
C111 C112 H11D 108.7
H11C C112 H11D 107.6
C112 C113 H11E 109.5
C112 C113 H11F 109.5
H11E C113 H11F 109.5
C112 C113 H11G 109.5
H11E C113 H11G 109.5
H11F C113 H11G 109.5
C122 C121 Ga1 113.9(6)
C122 C121 H12A 108.8
Ga1 C121 H12A 108.8
C122 C121 H12B 108.8
Ga1 C121 H12B 108.8
H12A C121 H12B 107.7
C123 C122 C121 113.3(6)
C123 C122 H12C 108.9
C121 C122 H12C 108.9
C123 C122 H12D 108.9
C121 C122 H12D 108.9
H12C C122 H12D 107.7
C122 C123 H12E 109.5
C122 C123 H12F 109.5
H12E C123 H12F 109.5
C122 C123 H12G 109.5
H12E C123 H12G 109.5
H12F C123 H12G 109.5
C12B C12A Ga1 116.9(8)
C12B C12A H12H 108.1
Ga1 C12A H12H 108.1
C12B C12A H12I 108.1
Ga1 C12A H12I 108.1
H12H C12A H12I 107.3
C12C C12B C12A 113.4(7)
C12C C12B H12J 108.9
C12A C12B H12J 108.9
C12C C12B H12K 108.9
C12A C12B H12K 108.9
H12J C12B H12K 107.7
C12B C12C H12L 109.5
C12B C12C H12M 109.5
H12L C12C H12M 109.5
C12B C12C H12N 109.5
H12L C12C H12N 109.5
H12M C12C H12N 109.5
C22A Ga2 C1 119.4(2)
C22A Ga2 C211 114.4(2)
C1 Ga2 C211 121.79(11)
C22A Ga2 C221 31.3(3)
C1 Ga2 C221 117.13(14)
C211 Ga2 C221 120.20(15)
C212 C211 Ga2 118.34(17)
C212 C211 H21A 107.7
Ga2 C211 H21A 107.7
C212 C211 H21B 107.7
Ga2 C211 H21B 107.7
H21A C211 H21B 107.1
C213 C212 C211 113.6(2)
C213 C212 H21C 108.8
C211 C212 H21C 108.8
C213 C212 H21D 108.8
C211 C212 H21D 108.8
H21C C212 H21D 107.7
C212 C213 H21E 109.5
C212 C213 H21F 109.5
H21E C213 H21F 109.5
C212 C213 H21G 109.5
H21E C213 H21G 109.5
H21F C213 H21G 109.5
C222 C221 Ga2 115.1(3)
C222 C221 H22A 108.5
Ga2 C221 H22A 108.5
C222 C221 H22B 108.5
Ga2 C221 H22B 108.5
H22A C221 H22B 107.5
C223 C222 C221 112.7(6)
C223 C222 H22C 109.0
C221 C222 H22C 109.0
C223 C222 H22D 109.0
C221 C222 H22D 109.0
H22C C222 H22D 107.8
C22B C22A Ga2 113.2(5)
C22B C22A H22H 108.9
Ga2 C22A H22H 108.9
C22B C22A H22I 108.9
Ga2 C22A H22I 108.9
H22H C22A H22I 107.8
C22C C22B C22A 112.9(7)
C22C C22B H22J 109.0
C22A C22B H22J 109.0
C22C C22B H22K 109.0
C22A C22B H22K 109.0
H22J C22B H22K 107.8
C1 Si1 C13 113.38(13)
C1 Si1 C11 109.24(8)
C13 Si1 C11 107.15(12)
C1 Si1 C12 112.67(12)
C13 Si1 C12 107.06(17)
C11 Si1 C12 107.01(12)
Si1 C11 H11H 109.5
Si1 C11 H11I 109.5
H11H C11 H11I 109.5
Si1 C11 H11J 109.5
H11H C11 H11J 109.5
H11I C11 H11J 109.5
Si1 C12 H12O 109.5
Si1 C12 H12P 109.5
H12O C12 H12P 109.5
Si1 C12 H12Q 109.5
H12O C12 H12Q 109.5
H12P C12 H12Q 109.5
Si1 C13 H13A 109.5
Si1 C13 H13B 109.5
H13A C13 H13B 109.5
Si1 C13 H13C 109.5
H13A C13 H13C 109.5
H13B C13 H13C 109.5
C2 C1 Si1 109.89(17)
C2 C1 Ga2 110.30(17)
Si1 C1 Ga2 109.18(12)
C2 C1 Ga1 108.70(16)
Si1 C1 Ga1 114.79(13)
Ga2 C1 Ga1 103.80(10)
C3 C2 C1 113.6(2)
C3 C2 H2A 108.9
C1 C2 H2A 108.9
C3 C2 H2B 108.9
C1 C2 H2B 108.9
H2A C2 H2B 107.7
C8 C3 C4 118.3(3)
C8 C3 C2 121.2(3)
C4 C3 C2 120.5(3)
C5 C4 C3 120.3(3)
C5 C4 H4 119.8
C3 C4 H4 119.8
C6 C5 C4 120.2(3)
C6 C5 H5 119.9
C4 C5 H5 119.9
C7 C6 C5 119.9(3)
C7 C6 H6 120.0
C5 C6 H6 120.0
C6 C7 C8 120.0(3)
C6 C7 H7 120.0
C8 C7 H7 120.0
C7 C8 C3 121.2(3)
C7 C8 H8 119.4
C3 C8 H8 119.4

loop_
_geom_bond_atom_site_label_1
_geom_bond_atom_site_label_2
_geom_bond_distance
Ga1 C121 1.965(9)
Ga1 C111 1.979(3)
Ga1 C12A 1.985(10)
Ga1 C1 2.004(2)
C111 C112 1.525(4)
C111 H11A 0.9600
C111 H11B 0.9600
C112 C113 1.517(4)
C112 H11C 0.9600
C112 H11D 0.9600
C113 H11E 0.9599
C113 H11F 0.9599
C113 H11G 0.9599
C121 C122 1.521(9)
C121 H12A 0.9600
C121 H12B 0.9600
C122 C123 1.506(7)
C122 H12C 0.9600
C122 H12D 0.9600
C123 H12E 0.9600
C123 H12F 0.9600
C123 H12G 0.9600
C12A C12B 1.521(11)
C12A H12H 0.9600
C12A H12I 0.9600
C12B C12C 1.506(9)
C12B H12J 0.9600
C12B H12K 0.9600
C12C H12L 0.9600
C12C H12M 0.9600
C12C H12N 0.9600
Ga2 C22A 1.941(5)
Ga2 C1 1.974(2)
Ga2 C211 1.981(3)
Ga2 C221 2.061(4)
C211 C212 1.525(4)
C211 H21A 0.9600
C211 H21B 0.9600
C212 C213 1.519(4)
C212 H21C 0.9600
C212 H21D 0.9600
C213 H21E 0.9599
C213 H21F 0.9599
C213 H21G 0.9599
C221 C222 1.531(7)
C221 H22A 0.9600
C221 H22B 0.9600
C222 C223 1.507(8)
C222 H22C 0.9600
C222 H22D 0.9600
C223 H22E 0.9599
C223 H22F 0.9599
C223 H22G 0.9599
C22A C22B 1.519(9)
C22A H22H 0.9600
C22A H22I 0.9600
C22B C22C 1.491(8)
C22B H22J 0.9600
C22B H22K 0.9600
C22C H22L 0.9599
C22C H22M 0.9599
C22C H22N 0.9599
Si1 C1 1.862(3)
Si1 C13 1.866(3)
Si1 C11 1.8671(15)
Si1 C12 1.877(3)
C11 H11H 0.9599
C11 H11I 0.9599
C11 H11J 0.9599
C12 H12O 0.9599
C12 H12P 0.9599
C12 H12Q 0.9599
C13 H13A 0.9599
C13 H13B 0.9599
C13 H13C 0.9599
C1 C2 1.576(4)
C2 C3 1.508(4)
C2 H2A 0.9600
C2 H2B 0.9600
C3 C8 1.386(4)
C3 C4 1.394(4)
C4 C5 1.388(4)
C4 H4 0.9500
C5 C6 1.380(5)
C5 H5 0.9500
C6 C7 1.372(5)
C6 H6 0.9500
C7 C8 1.381(5)
C7 H7 0.9500
C8 H8 0.9500

loop_
_geom_torsion_atom_site_label_1
_geom_torsion_atom_site_label_2
_geom_torsion_atom_site_label_3
_geom_torsion_atom_site_label_4
_geom_torsion
C121 Ga1 C111 C112 157.6(5)
C12A Ga1 C111 C112 147.6(5)
C1 Ga1 C111 C112 -21.4(2)
Ga1 C111 C112 C113 174.9(2)
C111 Ga1 C121 C122 28.1(11)
C12A Ga1 C121 C122 154(6)
C1 Ga1 C121 C122 -153.1(7)
Ga1 C121 C122 C123 -176.5(7)
C121 Ga1 C12A C12B -47(4)
C111 Ga1 C12A C12B 12.3(13)
C1 Ga1 C12A C12B -178.9(7)
Ga1 C12A C12B C12C 65.0(12)
C22A Ga2 C211 C212 174.8(3)
C1 Ga2 C211 C212 -28.9(3)
C221 Ga2 C211 C212 140.1(3)
Ga2 C211 C212 C213 -177.2(2)
C22A Ga2 C221 C222 -90.0(6)
C1 Ga2 C221 C222 167.3(4)
C211 Ga2 C221 C222 -2.1(5)
Ga2 C221 C222 C223 70.6(6)
C1 Ga2 C22A C22B 172.4(5)
C211 Ga2 C22A C22B -30.7(7)
C221 Ga2 C22A C22B 77.9(7)
Ga2 C22A C22B C22C -66.3(9)
C13 Si1 C1 C2 -176.89(18)
C11 Si1 C1 C2 63.69(17)
C12 Si1 C1 C2 -55.1(2)
C13 Si1 C1 Ga2 62.01(18)
C11 Si1 C1 Ga2 -57.40(12)
C12 Si1 C1 Ga2 -176.20(15)
C13 Si1 C1 Ga1 -54.02(18)
C11 Si1 C1 Ga1 -173.43(9)
C12 Si1 C1 Ga1 67.77(18)
C22A Ga2 C1 C2 -36.9(4)
C211 Ga2 C1 C2 167.98(16)
C221 Ga2 C1 C2 -1.3(3)
C22A Ga2 C1 Si1 84.0(3)
C211 Ga2 C1 Si1 -71.17(16)
C221 Ga2 C1 Si1 119.5(2)
C22A Ga2 C1 Ga1 -153.2(3)
C211 Ga2 C1 Ga1 51.69(17)
C221 Ga2 C1 Ga1 -117.59(19)
C121 Ga1 C1 C2 113.0(5)
C111 Ga1 C1 C2 -68.15(19)
C12A Ga1 C1 C2 122.8(6)
C121 Ga1 C1 Si1 -10.5(5)
C111 Ga1 C1 Si1 168.34(11)
C12A Ga1 C1 Si1 -0.7(6)
C121 Ga1 C1 Ga2 -129.6(5)
C111 Ga1 C1 Ga2 49.26(15)
C12A Ga1 C1 Ga2 -119.8(6)
Si1 C1 C2 C3 123.0(2)
Ga2 C1 C2 C3 -116.6(2)
Ga1 C1 C2 C3 -3.4(3)
C1 C2 C3 C8 117.1(3)
C1 C2 C3 C4 -61.4(3)
C8 C3 C4 C5 -0.4(4)
C2 C3 C4 C5 178.2(2)
C3 C4 C5 C6 0.3(4)
C4 C5 C6 C7 -0.2(5)
C5 C6 C7 C8 0.1(5)
C6 C7 C8 C3 -0.2(5)
C4 C3 C8 C7 0.3(4)
C2 C3 C8 C7 -178.3(3)
